data_1556053
loop_
_publ_author_name
'Drelich, Piotr'
'Moczulski, Marek'
'Albrecht, \/Lukasz'

_publ_section_title
;
 d<sup>0</sup>a<sup>3</sup> Synthon Equivalents for the Stereocontrolled
 Synthesis of Functionalized 1,4-Amino Alcohol Precursors.
;
_journal_issue 12
_journal_name_full 'Organic letters'
_journal_page_first 3143
_journal_page_last 3146
_journal_paper_doi 10.1021/acs.orglett.7b01268
_journal_volume 19
_journal_year 2017
_chemical_absolute_configuration ad
_chemical_formula_moiety 'C22 H22 Cl N O6'
_chemical_formula_sum 'C22 H22 Cl N O6'
_chemical_formula_weight 431.85
_chemical_name_systematic
;
(3S,4S,5S)-benzyl 3-(4-chlorophenyl)-4-formyl-
5-(2-methoxy-2-oxoethyl)-1,2-oxazinane-2-carboxylate
;
_space_group_crystal_system monoclinic
_space_group_IT_number 5
_space_group_name_Hall 'C 2y'
_space_group_name_H-M_alt 'C 1 2 1'
_atom_sites_solution_hydrogens geom
_audit_creation_method SHELXL-2014/7
_cell_angle_alpha 90
_cell_angle_beta 111.981(3)
_cell_angle_gamma 90
_cell_formula_units_Z 4
_cell_length_a 21.5482(11)
_cell_length_b 6.1634(3)
_cell_length_c 16.9021(7)
_cell_measurement_reflns_used 9936
_cell_measurement_temperature 120(2)
_cell_measurement_theta_max 72.4303
_cell_measurement_theta_min 2.8202
_cell_volume 2081.59(18)
_computing_cell_refinement 'SAINT V8.37A (Bruker AXS Inc., 2015)'
_computing_data_collection 'APEX2 (Bruker AXS Inc., 2015)'
_computing_data_reduction 'SAINT V8.37A (Bruker AXS Inc., 2015)'
_computing_molecular_graphics 'shelXle (C.B. Huebschle, rev 807)'
_computing_structure_refinement 'SHELXL-2014/7 (Sheldrick, 2014)'
_computing_structure_solution 'XT, VERSION 2014/5'
_diffrn_ambient_temperature 120(2)
_diffrn_measured_fraction_theta_full 0.986
_diffrn_measured_fraction_theta_max 0.981
_diffrn_measurement_device_type 'Bruker SMART APEX2'
_diffrn_radiation_type CuK\a
_diffrn_radiation_wavelength 1.54178
_diffrn_reflns_av_R_equivalents 0.0295
_diffrn_reflns_av_unetI/netI 0.0235
_diffrn_reflns_Laue_measured_fraction_full 0.986
_diffrn_reflns_Laue_measured_fraction_max 0.981
_diffrn_reflns_limit_h_max 24
_diffrn_reflns_limit_h_min -26
_diffrn_reflns_limit_k_max 7
_diffrn_reflns_limit_k_min -7
_diffrn_reflns_limit_l_max 20
_diffrn_reflns_limit_l_min -20
_diffrn_reflns_number 13040
_diffrn_reflns_point_group_measured_fraction_full 0.969
_diffrn_reflns_point_group_measured_fraction_max 0.959
_diffrn_reflns_theta_full 67.679
_diffrn_reflns_theta_max 72.386
_diffrn_reflns_theta_min 2.819
_diffrn_source ' Incoatec Microfocus Source'
_exptl_absorpt_coefficient_mu 1.966
_exptl_absorpt_correction_T_max 0.7536
_exptl_absorpt_correction_T_min 0.5227
_exptl_absorpt_correction_type multi-scan
_exptl_absorpt_process_details
;
 SADABS 2016/2: Krause, L., Herbst-Irmer, R., Sheldrick G.M. & Stalke D.,
 J. Appl. Cryst. 48 (2015) 3-10
;
_exptl_crystal_colour colourless
_exptl_crystal_density_diffrn 1.378
_exptl_crystal_density_method 'not measured'
_exptl_crystal_description prism
_exptl_crystal_F_000 904
_exptl_crystal_size_max 0.704
_exptl_crystal_size_mid 0.323
_exptl_crystal_size_min 0.302
_refine_diff_density_max 0.225
_refine_diff_density_min -0.139
_refine_diff_density_rms 0.032
_refine_ls_abs_structure_details
;
 Flack x determined using 1717 quotients [(I+)-(I-)]/[(I+)+(I-)]
 (Parsons, Flack and Wagner, Acta Cryst. B69 (2013) 249-259).
;
_refine_ls_abs_structure_Flack 0.003(4)
_refine_ls_extinction_coef 0.0051(3)
_refine_ls_extinction_expression Fc^*^=kFc[1+0.001xFc^2^\l^3^/sin(2\q)]^-1/4^
_refine_ls_extinction_method 'SHELXL-2014/7 (Sheldrick 2014'
_refine_ls_goodness_of_fit_ref 1.065
_refine_ls_hydrogen_treatment constr
_refine_ls_matrix_type full
_refine_ls_number_parameters 273
_refine_ls_number_reflns 3956
_refine_ls_number_restraints 1
_refine_ls_restrained_S_all 1.065
_refine_ls_R_factor_all 0.0244
_refine_ls_R_factor_gt 0.0244
_refine_ls_shift/su_max 0.000
_refine_ls_shift/su_mean 0.000
_refine_ls_structure_factor_coef Fsqd
_refine_ls_weighting_details 'w=1/[\s^2^(Fo^2^)+(0.0408P)^2^+0.6566P] where P=(Fo^2^+2Fc^2^)/3'
_refine_ls_weighting_scheme calc
_refine_ls_wR_factor_gt 0.0674
_refine_ls_wR_factor_ref 0.0674
_reflns_Friedel_coverage 0.781
_reflns_Friedel_fraction_full 0.948
_reflns_Friedel_fraction_max 0.933
_reflns_number_gt 3955
_reflns_number_total 3956
_reflns_threshold_expression 'I > 2\s(I)'
_cod_data_source_file ol7b01268_si_002.cif
_cod_data_source_block la_POD265F
_cod_original_sg_symbol_H-M 'C 2'
_cod_database_code 1556053
_shelx_shelxl_version_number 2014/7
_shelx_space_group_comment
;
The symmetry employed for this shelxl refinement is uniquely defined
by the following loop, which should always be used as a source of
symmetry information in preference to the above space-group names.
They are only intended as comments.
;
_shelx_estimated_absorpt_t_min 0.338
_shelx_estimated_absorpt_t_max 0.588

loop_
_space_group_symop_operation_xyz
'x, y, z'
'-x, y, -z'
'x+1/2, y+1/2, z'
'-x+1/2, y+1/2, -z'

loop_
_atom_site_label
_atom_site_type_symbol
_atom_site_fract_x
_atom_site_fract_y
_atom_site_fract_z
_atom_site_U_iso_or_equiv
_atom_site_adp_type
_atom_site_occupancy
_atom_site_site_symmetry_order
_atom_site_calc_flag
_atom_site_refinement_flags_posn
_atom_site_refinement_flags_adp
Cl1 Cl 0.40632(3) 0.59727(11) -0.02394(3) 0.04204(16) Uani 1 1 d . .
O1 O 0.60151(6) 0.25204(18) 0.38662(7) 0.0192(3) Uani 1 1 d . .
O2 O 0.67227(7) 0.8344(3) 0.54471(9) 0.0332(3) Uani 1 1 d . .
O3 O 0.72336(7) 0.9362(2) 0.33515(9) 0.0334(3) Uani 1 1 d . .
O4 O 0.65652(8) 0.8243(2) 0.20509(9) 0.0358(3) Uani 1 1 d . .
O5 O 0.49508(6) 0.0591(2) 0.39466(8) 0.0258(3) Uani 1 1 d . .
O6 O 0.44456(6) 0.38537(19) 0.38696(8) 0.0212(3) Uani 1 1 d . .
N1 N 0.55139(7) 0.3792(2) 0.40083(9) 0.0174(3) Uani 1 1 d . .
C1 C 0.66613(8) 0.3469(3) 0.43414(10) 0.0204(3) Uani 1 1 d . .
H1A H 0.7017 0.2548 0.4279 0.024 Uiso 1 1 calc R U
H1B H 0.6731 0.3520 0.4954 0.024 Uiso 1 1 calc R U
C2 C 0.67153(8) 0.5756(3) 0.40295(10) 0.0186(3) Uani 1 1 d . .
H2 H 0.7125 0.6439 0.4456 0.022 Uiso 1 1 calc R U
C3 C 0.68024(8) 0.5719(3) 0.31679(10) 0.0220(3) Uani 1 1 d . .
H3A H 0.7195 0.4813 0.3217 0.026 Uiso 1 1 calc R U
H3B H 0.6402 0.5056 0.2731 0.026 Uiso 1 1 calc R U
C4 C 0.68998(8) 0.7973(3) 0.28889(11) 0.0229(4) Uani 1 1 d . .
C5 C 0.66306(16) 1.0366(4) 0.17213(16) 0.0521(7) Uani 1 1 d . .
H5A H 0.6425 1.0348 0.1097 0.078 Uiso 1 1 calc R U
H5B H 0.7106 1.0738 0.1900 0.078 Uiso 1 1 calc R U
H5C H 0.6405 1.1449 0.1945 0.078 Uiso 1 1 calc R U
C6 C 0.61095(8) 0.7110(2) 0.40098(10) 0.0170(3) Uani 1 1 d . .
H6 H 0.6093 0.8442 0.3665 0.020 Uiso 1 1 calc R U
C7 C 0.61957(9) 0.7840(3) 0.49094(11) 0.0207(3) Uani 1 1 d . .
H7 H 0.5809 0.7897 0.5051 0.025 Uiso 1 1 calc R U
C8 C 0.54322(8) 0.5944(3) 0.36055(9) 0.0164(3) Uani 1 1 d . .
H8 H 0.5109 0.6757 0.3791 0.020 Uiso 1 1 calc R U
C9 C 0.51296(7) 0.5888(3) 0.26315(10) 0.0180(3) Uani 1 1 d . .
C10 C 0.48156(9) 0.7770(3) 0.22102(11) 0.0237(4) Uani 1 1 d . .
H10 H 0.4823 0.9043 0.2531 0.028 Uiso 1 1 calc R U
C11 C 0.44913(9) 0.7807(3) 0.13261(12) 0.0287(4) Uani 1 1 d . .
H11 H 0.4275 0.9089 0.1044 0.034 Uiso 1 1 calc R U
C12 C 0.44882(9) 0.5958(4) 0.08647(10) 0.0279(4) Uani 1 1 d . .
C13 C 0.47998(9) 0.4081(3) 0.12647(11) 0.0269(4) Uani 1 1 d . .
H13 H 0.4798 0.2823 0.0939 0.032 Uiso 1 1 calc R U
C14 C 0.51158(9) 0.4046(3) 0.21494(11) 0.0217(3) Uani 1 1 d . .
H14 H 0.5324 0.2750 0.2427 0.026 Uiso 1 1 calc R U
C15 C 0.49633(8) 0.2545(3) 0.39304(10) 0.0183(3) Uani 1 1 d . .
C16 C 0.38043(9) 0.2777(3) 0.36602(11) 0.0242(4) Uani 1 1 d . .
H16A H 0.3495 0.3744 0.3804 0.029 Uiso 1 1 calc R U
H16B H 0.3865 0.1441 0.4006 0.029 Uiso 1 1 calc R U
C17 C 0.35020(9) 0.2201(3) 0.27259(12) 0.0228(4) Uani 1 1 d . .
C18 C 0.34695(9) 0.3759(3) 0.21127(13) 0.0321(4) Uani 1 1 d . .
H18 H 0.3647 0.5168 0.2287 0.039 Uiso 1 1 calc R U
C19 C 0.31801(10) 0.3265(4) 0.12525(14) 0.0402(5) Uani 1 1 d . .
H19 H 0.3165 0.4332 0.0840 0.048 Uiso 1 1 calc R U
C20 C 0.29143(10) 0.1236(5) 0.09911(13) 0.0428(6) Uani 1 1 d . .
H20 H 0.2712 0.0907 0.0400 0.051 Uiso 1 1 calc R U
C21 C 0.29443(11) -0.0322(4) 0.15945(15) 0.0405(5) Uani 1 1 d . .
H21 H 0.2761 -0.1722 0.1416 0.049 Uiso 1 1 calc R U
C22 C 0.32415(10) 0.0151(3) 0.24608(13) 0.0299(4) Uani 1 1 d . .
H22 H 0.3266 -0.0933 0.2871 0.036 Uiso 1 1 calc R U

loop_
_atom_site_aniso_label
_atom_site_aniso_U_11
_atom_site_aniso_U_22
_atom_site_aniso_U_33
_atom_site_aniso_U_23
_atom_site_aniso_U_13
_atom_site_aniso_U_12
Cl1 0.0393(3) 0.0646(4) 0.0146(2) 0.0028(2) 0.00136(17) 0.0066(2)
O1 0.0156(5) 0.0183(5) 0.0211(6) -0.0015(4) 0.0038(5) 0.0046(4)
O2 0.0225(6) 0.0456(8) 0.0251(6) -0.0153(6) 0.0018(5) 0.0010(6)
O3 0.0317(7) 0.0344(8) 0.0334(7) -0.0085(6) 0.0114(6) -0.0118(6)
O4 0.0485(8) 0.0310(7) 0.0231(7) -0.0001(6) 0.0082(6) -0.0033(6)
O5 0.0289(6) 0.0181(6) 0.0302(7) 0.0021(5) 0.0107(5) -0.0003(5)
O6 0.0169(6) 0.0214(6) 0.0249(6) -0.0013(5) 0.0073(5) -0.0007(4)
N1 0.0165(6) 0.0162(6) 0.0177(6) 0.0002(5) 0.0045(5) 0.0038(5)
C1 0.0150(7) 0.0238(8) 0.0178(8) -0.0004(6) 0.0008(6) 0.0051(6)
C2 0.0144(7) 0.0214(8) 0.0175(7) -0.0044(6) 0.0032(6) 0.0004(6)
C3 0.0187(7) 0.0261(8) 0.0206(7) -0.0057(7) 0.0068(6) -0.0004(7)
C4 0.0184(7) 0.0296(9) 0.0229(8) -0.0047(7) 0.0100(7) -0.0015(7)
C5 0.0815(19) 0.0356(12) 0.0380(12) 0.0061(10) 0.0208(13) -0.0020(12)
C6 0.0152(7) 0.0184(7) 0.0156(7) -0.0012(6) 0.0037(6) 0.0009(6)
C7 0.0203(8) 0.0203(8) 0.0201(8) -0.0029(6) 0.0058(6) 0.0028(6)
C8 0.0152(7) 0.0158(7) 0.0158(7) 0.0004(6) 0.0031(5) 0.0021(6)
C9 0.0143(7) 0.0206(7) 0.0169(7) 0.0007(7) 0.0032(6) -0.0012(6)
C10 0.0240(8) 0.0231(8) 0.0214(8) 0.0014(7) 0.0054(7) 0.0016(7)
C11 0.0266(9) 0.0318(10) 0.0239(9) 0.0086(7) 0.0049(7) 0.0063(7)
C12 0.0229(8) 0.0417(10) 0.0157(7) 0.0018(8) 0.0035(6) 0.0002(8)
C13 0.0263(9) 0.0333(10) 0.0188(8) -0.0050(7) 0.0058(7) -0.0011(7)
C14 0.0203(8) 0.0231(8) 0.0188(8) -0.0007(7) 0.0039(6) 0.0012(6)
C15 0.0209(8) 0.0203(8) 0.0116(7) -0.0001(6) 0.0039(6) 0.0013(6)
C16 0.0204(8) 0.0283(9) 0.0261(9) -0.0003(7) 0.0112(7) -0.0040(7)
C17 0.0144(7) 0.0275(9) 0.0270(9) -0.0002(7) 0.0082(7) -0.0009(6)
C18 0.0238(9) 0.0345(10) 0.0319(10) 0.0073(8) 0.0033(8) -0.0053(8)
C19 0.0242(9) 0.0589(14) 0.0300(10) 0.0131(10) 0.0016(8) -0.0051(9)
C20 0.0270(10) 0.0678(16) 0.0263(9) -0.0057(11) 0.0015(8) -0.0058(10)
C21 0.0355(11) 0.0392(11) 0.0414(12) -0.0131(9) 0.0083(10) -0.0096(9)
C22 0.0253(9) 0.0309(10) 0.0336(10) -0.0020(8) 0.0112(8) -0.0039(7)

loop_
_atom_type_symbol
_atom_type_description
_atom_type_scat_dispersion_real
_atom_type_scat_dispersion_imag
_atom_type_scat_source
C C 0.0181 0.0091 'International Tables Vol C Tables 4.2.6.8 and 6.1.1.4'
H H 0.0000 0.0000 'International Tables Vol C Tables 4.2.6.8 and 6.1.1.4'
N N 0.0311 0.0180 'International Tables Vol C Tables 4.2.6.8 and 6.1.1.4'
O O 0.0492 0.0322 'International Tables Vol C Tables 4.2.6.8 and 6.1.1.4'
Cl Cl 0.3639 0.7018 'International Tables Vol C Tables 4.2.6.8 and 6.1.1.4'

loop_
_geom_angle_atom_site_label_1
_geom_angle_atom_site_label_2
_geom_angle_atom_site_label_3
_geom_angle
N1 O1 C1 108.48(11)
C4 O4 C5 115.32(17)
C15 O6 C16 115.45(13)
C15 N1 O1 110.89(12)
C15 N1 C8 120.61(13)
O1 N1 C8 112.62(12)
O1 C1 C2 111.37(12)
O1 C1 H1A 109.4
C2 C1 H1A 109.4
O1 C1 H1B 109.4
C2 C1 H1B 109.4
H1A C1 H1B 108.0
C1 C2 C3 111.47(14)
C1 C2 C6 109.55(13)
C3 C2 C6 113.03(13)
C1 C2 H2 107.5
C3 C2 H2 107.5
C6 C2 H2 107.5
C4 C3 C2 111.31(14)
C4 C3 H3A 109.4
C2 C3 H3A 109.4
C4 C3 H3B 109.4
C2 C3 H3B 109.4
H3A C3 H3B 108.0
O3 C4 O4 123.73(18)
O3 C4 C3 124.99(16)
O4 C4 C3 111.29(15)
O4 C5 H5A 109.5
O4 C5 H5B 109.5
H5A C5 H5B 109.5
O4 C5 H5C 109.5
H5A C5 H5C 109.5
H5B C5 H5C 109.5
C7 C6 C8 108.74(13)
C7 C6 C2 110.59(13)
C8 C6 C2 114.34(12)
C7 C6 H6 107.6
C8 C6 H6 107.6
C2 C6 H6 107.6
O2 C7 C6 123.90(16)
O2 C7 H7 118.0
C6 C7 H7 118.0
N1 C8 C9 114.05(13)
N1 C8 C6 106.65(12)
C9 C8 C6 116.14(13)
N1 C8 H8 106.5
C9 C8 H8 106.5
C6 C8 H8 106.5
C14 C9 C10 118.64(15)
C14 C9 C8 123.81(15)
C10 C9 C8 117.44(15)
C11 C10 C9 120.87(17)
C11 C10 H10 119.6
C9 C10 H10 119.6
C12 C11 C10 119.18(17)
C12 C11 H11 120.4
C10 C11 H11 120.4
C11 C12 C13 121.12(15)
C11 C12 Cl1 119.36(15)
C13 C12 Cl1 119.50(15)
C12 C13 C14 119.44(16)
C12 C13 H13 120.3
C14 C13 H13 120.3
C9 C14 C13 120.73(16)
C9 C14 H14 119.6
C13 C14 H14 119.6
O5 C15 O6 125.07(16)
O5 C15 N1 125.52(16)
O6 C15 N1 109.36(14)
O6 C16 C17 111.19(13)
O6 C16 H16A 109.4
C17 C16 H16A 109.4
O6 C16 H16B 109.4
C17 C16 H16B 109.4
H16A C16 H16B 108.0
C22 C17 C18 119.02(18)
C22 C17 C16 121.11(17)
C18 C17 C16 119.85(17)
C19 C18 C17 120.4(2)
C19 C18 H18 119.8
C17 C18 H18 119.8
C20 C19 C18 120.4(2)
C20 C19 H19 119.8
C18 C19 H19 119.8
C19 C20 C21 119.61(19)
C19 C20 H20 120.2
C21 C20 H20 120.2
C20 C21 C22 120.4(2)
C20 C21 H21 119.8
C22 C21 H21 119.8
C17 C22 C21 120.11(19)
C17 C22 H22 119.9
C21 C22 H22 119.9

loop_
_geom_bond_atom_site_label_1
_geom_bond_atom_site_label_2
_geom_bond_distance
Cl1 C12 1.7442(17)
O1 N1 1.4256(17)
O1 C1 1.4453(19)
O2 C7 1.200(2)
O3 C4 1.200(2)
O4 C4 1.338(2)
O4 C5 1.450(3)
O5 C15 1.205(2)
O6 C15 1.349(2)
O6 C16 1.452(2)
N1 C15 1.378(2)
N1 C8 1.471(2)
C1 C2 1.525(2)
C1 H1A 0.9900
C1 H1B 0.9900
C2 C3 1.537(2)
C2 C6 1.539(2)
C2 H2 1.0000
C3 C4 1.507(3)
C3 H3A 0.9900
C3 H3B 0.9900
C5 H5A 0.9800
C5 H5B 0.9800
C5 H5C 0.9800
C6 C7 1.529(2)
C6 C8 1.539(2)
C6 H6 1.0000
C7 H7 0.9500
C8 C9 1.5274(19)
C8 H8 1.0000
C9 C14 1.392(2)
C9 C10 1.397(2)
C10 C11 1.393(3)
C10 H10 0.9500
C11 C12 1.379(3)
C11 H11 0.9500
C12 C13 1.381(3)
C13 C14 1.392(2)
C13 H13 0.9500
C14 H14 0.9500
C16 C17 1.508(2)
C16 H16A 0.9900
C16 H16B 0.9900
C17 C22 1.387(3)
C17 C18 1.395(3)
C18 C19 1.385(3)
C18 H18 0.9500
C19 C20 1.378(4)
C19 H19 0.9500
C20 C21 1.384(4)
C20 H20 0.9500
C21 C22 1.392(3)
C21 H21 0.9500
C22 H22 0.9500

loop_
_geom_torsion_atom_site_label_1
_geom_torsion_atom_site_label_2
_geom_torsion_atom_site_label_3
_geom_torsion_atom_site_label_4
_geom_torsion
C1 O1 N1 C15 -151.91(13)
C1 O1 N1 C8 69.54(15)
N1 O1 C1 C2 -62.72(16)
O1 C1 C2 C3 -74.47(16)
O1 C1 C2 C6 51.39(16)
C1 C2 C3 C4 -176.37(13)
C6 C2 C3 C4 59.72(18)
C5 O4 C4 O3 0.1(3)
C5 O4 C4 C3 -179.79(19)
C2 C3 C4 O3 40.5(2)
C2 C3 C4 O4 -139.60(15)
C1 C2 C6 C7 77.36(16)
C3 C2 C6 C7 -157.68(14)
C1 C2 C6 C8 -45.77(17)
C3 C2 C6 C8 79.19(17)
C8 C6 C7 O2 162.55(17)
C2 C6 C7 O2 36.2(2)
C15 N1 C8 C9 -65.34(18)
O1 N1 C8 C9 68.72(16)
C15 N1 C8 C6 165.10(13)
O1 N1 C8 C6 -60.84(15)
C7 C6 C8 N1 -74.92(15)
C2 C6 C8 N1 49.21(17)
C7 C6 C8 C9 156.72(14)
C2 C6 C8 C9 -79.15(17)
N1 C8 C9 C14 -18.7(2)
C6 C8 C9 C14 105.96(18)
N1 C8 C9 C10 157.44(15)
C6 C8 C9 C10 -77.92(18)
C14 C9 C10 C11 0.4(3)
C8 C9 C10 C11 -175.97(16)
C9 C10 C11 C12 -0.6(3)
C10 C11 C12 C13 0.1(3)
C10 C11 C12 Cl1 178.24(14)
C11 C12 C13 C14 0.7(3)
Cl1 C12 C13 C14 -177.44(14)
C10 C9 C14 C13 0.4(3)
C8 C9 C14 C13 176.53(15)
C12 C13 C14 C9 -1.0(3)
C16 O6 C15 O5 -11.2(2)
C16 O6 C15 N1 171.43(13)
O1 N1 C15 O5 16.8(2)
C8 N1 C15 O5 151.53(17)
O1 N1 C15 O6 -165.84(12)
C8 N1 C15 O6 -31.08(19)
C15 O6 C16 C17 -76.57(18)
O6 C16 C17 C22 132.67(17)
O6 C16 C17 C18 -48.6(2)
C22 C17 C18 C19 0.2(3)
C16 C17 C18 C19 -178.58(18)
C17 C18 C19 C20 0.7(3)
C18 C19 C20 C21 -0.7(4)
C19 C20 C21 C22 -0.1(4)
C18 C17 C22 C21 -0.9(3)
C16 C17 C22 C21 177.79(18)
C20 C21 C22 C17 0.9(3)
